data_4085304
loop_
_publ_author_name
'Garc\'ia-Valle, Francisco M.'
'Estivill, Robert'
'Gallegos, Carlos'
'Cuenca, Tom\'as'
'Mosquera, Marta E. G.'
'Tabernero, Vanessa'
'Cano, Jes\'us'

_publ_section_title
;
 Metal and Ligand-Substituent Effects in the Immortal Polymerization
 ofrac-Lactide with Li, Na, and K Phenoxo-imine Complexes
;
_journal_issue 2
_journal_name_full Organometallics
_journal_page_first 477
_journal_paper_doi 10.1021/om501000b
_journal_volume 34
_journal_year 2015
_chemical_formula_moiety 'C65 H92 N2 Na2 O4.C7H8'
_chemical_formula_sum 'C72 H100 N2 Na2 O4'
_chemical_formula_weight 1103.52
_chemical_name_systematic
;
 ?
;
_space_group_IT_number 14
_symmetry_cell_setting monoclinic
_symmetry_space_group_name_Hall '-P 2yn'
_symmetry_space_group_name_H-M 'P 1 21/n 1'
_atom_sites_solution_hydrogens geom
_atom_sites_solution_primary direct
_atom_sites_solution_secondary difmap
_audit_creation_method SHELXL-97
_cell_angle_alpha 90.00
_cell_angle_beta 97.20(2)
_cell_angle_gamma 90.00
_cell_formula_units_Z 2
_cell_length_a 9.1395(19)
_cell_length_b 13.9230(12)
_cell_length_c 26.217(5)
_cell_measurement_reflns_used 43
_cell_measurement_temperature 200(2)
_cell_measurement_theta_max 21.36
_cell_measurement_theta_min 2.85
_cell_volume 3309.8(10)
_computing_cell_refinement 'Dirax/lsq (Duisenberg & Schreurs, 1989-2000)'
_computing_data_collection 'Collect (Bruker AXS BV, 1997-2004)'
_computing_data_reduction 'EvalCCD (Duisenberg & Schreurs 1990-2000)'
_computing_molecular_graphics 'Ortep-3 for Windows (Farrugia, 1997)'
_computing_publication_material 'WinGX publication routines (Farrugia, 1999)'
_computing_structure_refinement 'SHELXL-97 (Sheldrick, 1997)'
_diffrn_ambient_temperature 200(2)
_diffrn_detector 'CCD plate'
_diffrn_detector_area_resol_mean 9
_diffrn_measured_fraction_theta_full 0.988
_diffrn_measured_fraction_theta_max 0.988
_diffrn_measurement_device '95mm CCD camera on \k-goniostat'
_diffrn_measurement_device_type KappaCCD
_diffrn_measurement_method 'CCD rotation images, thick slices'
_diffrn_orient_matrix_type X=UH
_diffrn_orient_matrix_UB_11 0.01
_diffrn_orient_matrix_UB_12 0
_diffrn_orient_matrix_UB_13 0
_diffrn_orient_matrix_UB_21 0
_diffrn_orient_matrix_UB_22 0.01
_diffrn_orient_matrix_UB_23 0
_diffrn_orient_matrix_UB_31 0
_diffrn_orient_matrix_UB_32 0
_diffrn_orient_matrix_UB_33 0.01
_diffrn_radiation_monochromator graphite
_diffrn_radiation_probe x-ray
_diffrn_radiation_type MoK\a
_diffrn_radiation_wavelength 0.71073
_diffrn_reflns_av_R_equivalents 0.0899
_diffrn_reflns_av_sigmaI/netI 0.0933
_diffrn_reflns_limit_h_max 11
_diffrn_reflns_limit_h_min -11
_diffrn_reflns_limit_k_max 17
_diffrn_reflns_limit_k_min -17
_diffrn_reflns_limit_l_max 34
_diffrn_reflns_limit_l_min -34
_diffrn_reflns_number 45316
_diffrn_reflns_theta_full 27.60
_diffrn_reflns_theta_max 27.60
_diffrn_reflns_theta_min 3.03
_diffrn_source 'Enraf Nonius FR590'
_exptl_absorpt_coefficient_mu 0.078
_exptl_absorpt_correction_T_max 1.698
_exptl_absorpt_correction_T_min 0.795
_exptl_absorpt_correction_type multi-scan
_exptl_absorpt_process_details
;
 R.H. Blessing, Acta Cryst. (1995), A51, 33-38
;
_exptl_crystal_colour yellow
_exptl_crystal_density_diffrn 1.107
_exptl_crystal_density_method 'not measured'
_exptl_crystal_description prism
_exptl_crystal_F_000 1200
_exptl_crystal_size_max 0.48
_exptl_crystal_size_mid 0.48
_exptl_crystal_size_min 0.43
_refine_diff_density_max 0.618
_refine_diff_density_min -0.413
_refine_diff_density_rms 0.056
_refine_ls_extinction_method none
_refine_ls_goodness_of_fit_ref 1.093
_refine_ls_hydrogen_treatment mixed
_refine_ls_matrix_type full
_refine_ls_number_parameters 365
_refine_ls_number_reflns 7579
_refine_ls_number_restraints 0
_refine_ls_restrained_S_all 1.093
_refine_ls_R_factor_all 0.1176
_refine_ls_R_factor_gt 0.0768
_refine_ls_shift/su_max 0.000
_refine_ls_shift/su_mean 0.000
_refine_ls_structure_factor_coef Fsqd
_refine_ls_weighting_details 'calc w=1/[\s^2^(Fo^2^)+(0.1429P)^2^+0.0000P] where P=(Fo^2^+2Fc^2^)/3'
_refine_ls_weighting_scheme calc
_refine_ls_wR_factor_gt 0.2277
_refine_ls_wR_factor_ref 0.2608
_reflns_number_gt 4529
_reflns_number_total 7579
_reflns_threshold_expression >2sigma(I)
_cod_data_source_file om501000b_si_002.cif
_cod_data_source_block 2d
_cod_depositor_comments
;
The following automatic conversions were performed:

'_symmetry_cell_setting' value 'Monoclinic' changed to 'monoclinic'
according to
/home/saulius/struct/COD-crude-data--automatic-downloads/rss-feeds/ACS/lib/dictionaries/cif_core.dic
dictionary named 'cif_core.dic' version 2.4.2 from 2011-04-26.

Automatic conversion script
Id: cif_fix_values 2935 2014-11-11 08:27:57Z andrius 

 Adding full bibliography for 4085301--4085306.cif.
;
_cod_original_sg_symbol_H-M 'P 21/n'
_cod_database_code 4085304

loop_
_symmetry_equiv_pos_as_xyz
'x, y, z'
'-x+1/2, y+1/2, -z+1/2'
'-x, -y, -z'
'x-1/2, -y-1/2, z-1/2'

loop_
_atom_site_label
_atom_site_type_symbol
_atom_site_fract_x
_atom_site_fract_y
_atom_site_fract_z
_atom_site_U_iso_or_equiv
_atom_site_adp_type
_atom_site_occupancy
_atom_site_symmetry_multiplicity
_atom_site_calc_flag
_atom_site_refinement_flags
Na1 Na 0.37814(12) 0.56714(7) 0.00600(3) 0.0418(3) Uani 1 1 d .
N1 N 0.3891(2) 0.66355(12) -0.07177(7) 0.0331(4) Uani 1 1 d .
O1 O 0.6008(2) 0.54751(10) 0.05043(6) 0.0398(4) Uani 1 1 d .
O2 O 0.2169(3) 0.54591(18) 0.06529(9) 0.0838(8) Uani 1 1 d .
C1 C 0.3820(3) 0.62359(16) -0.11613(8) 0.0357(5) Uani 1 1 d .
C22 C 0.4380(3) 0.76093(14) -0.07028(7) 0.0302(5) Uani 1 1 d .
C23 C 0.5798(3) 0.77769(17) -0.08025(9) 0.0394(5) Uani 1 1 d .
H3 H 0.6390 0.7250 -0.0882 0.047 Uiso 1 1 calc R
C24 C 0.6387(3) 0.86948(18) -0.07909(10) 0.0455(6) Uani 1 1 d .
H4 H 0.7369 0.8798 -0.0861 0.055 Uiso 1 1 calc R
C25 C 0.5529(3) 0.94487(18) -0.06761(10) 0.0470(6) Uani 1 1 d .
H5 H 0.5915 1.0083 -0.0664 0.056 Uiso 1 1 calc R
C26 C 0.4113(3) 0.92902(16) -0.05780(9) 0.0418(6) Uani 1 1 d .
H6 H 0.3537 0.9827 -0.0501 0.050 Uiso 1 1 calc R
C27 C 0.3474(3) 0.83768(16) -0.05853(8) 0.0348(5) Uani 1 1 d .
C3 C 0.6607(3) 0.55375(15) 0.09756(8) 0.0327(5) Uani 1 1 d .
C9 C 0.7237(3) 0.64079(15) 0.11906(8) 0.0360(5) Uani 1 1 d .
C10 C 0.7748(3) 0.64391(17) 0.17079(9) 0.0425(6) Uani 1 1 d .
H10 H 0.8168 0.7025 0.1843 0.051 Uiso 1 1 calc R
C11 C 0.7693(3) 0.56711(17) 0.20489(9) 0.0421(6) Uani 1 1 d .
C12 C 0.7134(3) 0.48303(17) 0.18388(8) 0.0403(6) Uani 1 1 d .
H12 H 0.7082 0.4291 0.2058 0.048 Uiso 1 1 calc R
C2 C 0.3367(3) 0.52719(15) -0.13148(8) 0.0345(5) Uani 1 1 d .
C14 C 0.2624(6) 0.5896(4) 0.11346(15) 0.1122(18) Uani 1 1 d .
H14A H 0.3703 0.5823 0.1224 0.135 Uiso 1 1 calc R
H14B H 0.2391 0.6590 0.1116 0.135 Uiso 1 1 calc R
C15 C 0.1926(9) 0.5480(5) 0.14932(18) 0.185(4) Uani 1 1 d .
H15A H 0.1413 0.5977 0.1675 0.222 Uiso 1 1 calc R
H15B H 0.2654 0.5158 0.1748 0.222 Uiso 1 1 calc R
C16 C 0.0862(5) 0.4780(4) 0.12649(16) 0.0987(14) Uani 1 1 d .
H16A H -0.0154 0.4970 0.1315 0.118 Uiso 1 1 calc R
H16B H 0.1071 0.4136 0.1416 0.118 Uiso 1 1 calc R
C17 C 0.1053(5) 0.4788(3) 0.07166(15) 0.0815(11) Uani 1 1 d .
H17A H 0.1340 0.4142 0.0607 0.098 Uiso 1 1 calc R
H17B H 0.0120 0.4974 0.0507 0.098 Uiso 1 1 calc R
C18 C 0.8010(7) 0.6712(3) 0.28273(13) 0.128(2) Uani 1 1 d .
H18A H 0.8440 0.6747 0.3188 0.193 Uiso 1 1 calc R
H18B H 0.6941 0.6809 0.2802 0.193 Uiso 1 1 calc R
H18C H 0.8445 0.7212 0.2630 0.193 Uiso 1 1 calc R
C19 C 0.9999(7) 0.5734(6) 0.26581(17) 0.168(3) Uani 1 1 d .
H19A H 1.0417 0.5792 0.3020 0.251 Uiso 1 1 calc R
H19B H 1.0344 0.6270 0.2462 0.251 Uiso 1 1 calc R
H19C H 1.0316 0.5126 0.2519 0.251 Uiso 1 1 calc R
C20 C 0.8318(4) 0.5757(2) 0.26166(9) 0.0554(8) Uani 1 1 d .
C21 C 0.7882(9) 0.4984(4) 0.29329(14) 0.197(4) Uani 1 1 d .
H21A H 0.8325 0.5082 0.3289 0.295 Uiso 1 1 calc R
H21B H 0.8221 0.4371 0.2806 0.295 Uiso 1 1 calc R
H21C H 0.6805 0.4975 0.2918 0.295 Uiso 1 1 calc R
C70 C 0.1892(3) 0.82602(18) -0.04749(10) 0.0448(6) Uani 1 1 d .
C71 C 0.1854(5) 0.7641(4) -0.0005(2) 0.127(2) Uani 1 1 d .
H71A H 0.0832 0.7570 0.0067 0.191 Uiso 1 1 calc R
H71B H 0.2440 0.7944 0.0291 0.191 Uiso 1 1 calc R
H71C H 0.2264 0.7007 -0.0065 0.191 Uiso 1 1 calc R
C72 C 0.1174(4) 0.9211(3) -0.03709(18) 0.0839(12) Uani 1 1 d .
H72A H 0.1210 0.9641 -0.0665 0.126 Uiso 1 1 calc R
H72B H 0.1704 0.9506 -0.0062 0.126 Uiso 1 1 calc R
H72C H 0.0144 0.9101 -0.0318 0.126 Uiso 1 1 calc R
C73 C 0.0952(4) 0.7820(3) -0.09282(18) 0.0930(14) Uani 1 1 d .
H73A H 0.0955 0.8238 -0.1229 0.140 Uiso 1 1 calc R
H73B H -0.0061 0.7747 -0.0848 0.140 Uiso 1 1 calc R
H73C H 0.1350 0.7189 -0.1003 0.140 Uiso 1 1 calc R
C90 C 0.7364(3) 0.72903(16) 0.08465(9) 0.0431(6) Uani 1 1 d .
C91 C 0.8240(5) 0.8099(2) 0.11295(14) 0.0819(12) Uani 1 1 d .
H91A H 0.7763 0.8293 0.1428 0.123 Uiso 1 1 calc R
H91B H 0.8278 0.8648 0.0898 0.123 Uiso 1 1 calc R
H91C H 0.9245 0.7877 0.1245 0.123 Uiso 1 1 calc R
C92 C 0.8131(4) 0.7020(2) 0.03892(11) 0.0589(8) Uani 1 1 d .
H92A H 0.7600 0.6489 0.0203 0.088 Uiso 1 1 calc R
H92B H 0.9145 0.6821 0.0508 0.088 Uiso 1 1 calc R
H92C H 0.8145 0.7575 0.0160 0.088 Uiso 1 1 calc R
C93 C 0.5821(3) 0.76742(19) 0.06550(10) 0.0517(7) Uani 1 1 d .
H93A H 0.5321 0.7858 0.0950 0.077 Uiso 1 1 calc R
H93B H 0.5249 0.7174 0.0457 0.077 Uiso 1 1 calc R
H93C H 0.5906 0.8237 0.0436 0.077 Uiso 1 1 calc R
C1D C 0.3477(8) 0.4522(5) 0.3366(3) 0.172(3) Uani 1 1 d .
H1D1 H 0.4286 0.4822 0.3211 0.258 Uiso 1 1 calc R
H1D2 H 0.3860 0.4248 0.3700 0.258 Uiso 1 1 calc R
H1D3 H 0.2728 0.5007 0.3413 0.258 Uiso 1 1 calc R
C2D C 0.2828(8) 0.3776(5) 0.3034(2) 0.123(2) Uani 1 1 d .
C3D C 0.1777(9) 0.3262(6) 0.3141(3) 0.146(3) Uani 1 1 d .
H3D H 0.1442 0.3363 0.3466 0.175 Uiso 1 1 calc R
C4D C 0.1070(10) 0.2565(7) 0.2829(5) 0.171(3) Uani 1 1 d .
H4D H 0.0280 0.2194 0.2928 0.205 Uiso 1 1 calc R
C5D C 0.1579(11) 0.2447(7) 0.2371(4) 0.165(3) Uani 1 1 d .
H5D H 0.1113 0.1991 0.2135 0.198 Uiso 1 1 calc R
C6D C 0.2770(13) 0.2974(9) 0.2235(3) 0.194(5) Uani 1 1 d .
H6D H 0.3157 0.2856 0.1921 0.233 Uiso 1 1 calc R
C7D C 0.3358(8) 0.3667(5) 0.2570(3) 0.135(2) Uani 1 1 d .
H7D H 0.4128 0.4070 0.2482 0.162 Uiso 1 1 calc R
H1 H 0.397(3) 0.6652(18) -0.1456(10) 0.041(7) Uiso 1 1 d .

loop_
_atom_site_aniso_label
_atom_site_aniso_U_11
_atom_site_aniso_U_22
_atom_site_aniso_U_33
_atom_site_aniso_U_23
_atom_site_aniso_U_13
_atom_site_aniso_U_12
Na1 0.0587(7) 0.0369(5) 0.0295(5) -0.0006(3) 0.0050(4) -0.0029(4)
N1 0.0472(12) 0.0218(8) 0.0304(9) 0.0004(7) 0.0053(8) -0.0031(8)
O1 0.0617(12) 0.0298(8) 0.0254(7) -0.0002(6) -0.0045(7) -0.0071(7)
O2 0.113(2) 0.0925(18) 0.0529(13) -0.0103(12) 0.0378(13) -0.0385(16)
C1 0.0504(15) 0.0277(11) 0.0282(10) 0.0035(8) 0.0023(9) -0.0040(10)
C22 0.0425(13) 0.0233(10) 0.0239(9) 0.0017(7) 0.0004(8) -0.0028(9)
C23 0.0477(15) 0.0347(12) 0.0361(11) -0.0002(9) 0.0065(10) 0.0005(10)
C24 0.0478(15) 0.0464(14) 0.0421(13) 0.0038(10) 0.0047(11) -0.0141(12)
C25 0.0583(18) 0.0335(13) 0.0477(14) 0.0009(10) 0.0012(12) -0.0163(12)
C26 0.0578(17) 0.0248(11) 0.0415(13) -0.0029(9) 0.0017(11) -0.0008(11)
C27 0.0443(14) 0.0311(11) 0.0282(10) -0.0008(8) 0.0008(9) -0.0009(10)
C3 0.0453(14) 0.0266(10) 0.0255(10) -0.0014(8) 0.0017(9) -0.0030(9)
C9 0.0492(14) 0.0274(11) 0.0297(11) 0.0003(8) -0.0021(9) -0.0015(10)
C10 0.0609(17) 0.0313(12) 0.0323(11) -0.0062(9) -0.0057(11) -0.0068(11)
C11 0.0606(17) 0.0380(12) 0.0260(11) -0.0031(9) -0.0010(10) -0.0026(11)
C12 0.0585(16) 0.0349(12) 0.0267(11) 0.0030(8) 0.0027(10) -0.0026(11)
C2 0.0513(15) 0.0263(10) 0.0249(10) -0.0008(8) 0.0010(9) -0.0029(10)
C14 0.130(4) 0.152(4) 0.063(2) -0.032(3) 0.042(3) -0.071(3)
C15 0.254(9) 0.247(8) 0.057(3) -0.010(4) 0.028(4) -0.173(7)
C16 0.103(3) 0.123(4) 0.074(3) 0.008(2) 0.029(2) -0.038(3)
C17 0.102(3) 0.075(2) 0.072(2) -0.0068(18) 0.029(2) -0.014(2)
C18 0.234(7) 0.102(3) 0.0390(18) -0.0337(19) -0.021(3) 0.051(4)
C19 0.114(5) 0.321(9) 0.055(3) -0.023(4) -0.038(3) 0.063(5)
C20 0.084(2) 0.0534(16) 0.0257(11) -0.0057(10) -0.0070(12) -0.0082(15)
C21 0.379(11) 0.172(5) 0.0268(17) 0.015(2) -0.019(3) -0.173(6)
C70 0.0435(15) 0.0397(13) 0.0515(14) 0.0038(11) 0.0067(11) 0.0032(11)
C71 0.077(3) 0.187(5) 0.129(4) 0.099(4) 0.058(3) 0.043(3)
C72 0.053(2) 0.069(2) 0.131(4) -0.028(2) 0.016(2) 0.0114(17)
C73 0.044(2) 0.099(3) 0.133(4) -0.055(3) -0.001(2) -0.0085(19)
C90 0.0595(17) 0.0260(11) 0.0405(12) 0.0043(9) -0.0067(11) -0.0078(11)
C91 0.120(3) 0.0409(16) 0.073(2) 0.0146(14) -0.035(2) -0.0351(19)
C92 0.0587(19) 0.0573(18) 0.0617(18) 0.0242(14) 0.0121(14) -0.0034(14)
C93 0.069(2) 0.0372(13) 0.0492(15) 0.0043(11) 0.0073(13) 0.0103(13)
C1D 0.132(5) 0.166(6) 0.203(7) -0.063(6) -0.040(5) 0.080(5)
C2D 0.113(5) 0.134(5) 0.119(5) 0.008(4) -0.002(4) 0.070(4)
C3D 0.093(5) 0.149(6) 0.195(8) 0.081(6) 0.016(5) 0.018(4)
C4D 0.125(6) 0.168(8) 0.213(10) 0.075(7) -0.003(7) 0.011(6)
C5D 0.155(8) 0.184(8) 0.152(8) 0.011(6) 0.000(6) 0.067(6)
C6D 0.182(9) 0.281(13) 0.125(6) 0.038(7) 0.043(6) 0.142(9)
C7D 0.134(5) 0.163(6) 0.113(5) 0.011(4) 0.036(4) 0.075(5)

loop_
_atom_type_symbol
_atom_type_description
_atom_type_scat_dispersion_real
_atom_type_scat_dispersion_imag
_atom_type_scat_source
C C 0.0033 0.0016 'International Tables Vol C Tables 4.2.6.8 and 6.1.1.4'
H H 0.0000 0.0000 'International Tables Vol C Tables 4.2.6.8 and 6.1.1.4'
N N 0.0061 0.0033 'International Tables Vol C Tables 4.2.6.8 and 6.1.1.4'
O O 0.0106 0.0060 'International Tables Vol C Tables 4.2.6.8 and 6.1.1.4'
Na Na 0.0362 0.0249 'International Tables Vol C Tables 4.2.6.8 and 6.1.1.4'

loop_
_geom_angle_atom_site_label_1
_geom_angle_atom_site_label_2
_geom_angle_atom_site_label_3
_geom_angle
_geom_angle_site_symmetry_1
_geom_angle_site_symmetry_3
O1 Na1 O1 96.39(7) 3_665 .
O1 Na1 O2 118.70(8) 3_665 .
O1 Na1 O2 104.61(10) . .
O1 Na1 N1 79.76(6) 3_665 .
O1 Na1 N1 111.80(8) . .
O2 Na1 N1 136.96(10) . .
O1 Na1 Na1 48.63(5) 3_665 3_665
O1 Na1 Na1 47.76(5) . 3_665
O2 Na1 Na1 123.25(9) . 3_665
N1 Na1 Na1 98.51(6) . 3_665
C1 N1 C22 114.62(18) . .
C1 N1 Na1 120.87(14) . .
C22 N1 Na1 122.86(13) . .
C3 O1 Na1 129.06(15) . 3_665
C3 O1 Na1 137.86(16) . .
Na1 O1 Na1 83.61(7) 3_665 .
C17 O2 C14 108.4(3) . .
C17 O2 Na1 134.6(2) . .
C14 O2 Na1 114.1(2) . .
N1 C1 C2 129.4(2) . .
C23 C22 C27 120.5(2) . .
C23 C22 N1 117.1(2) . .
C27 C22 N1 122.4(2) . .
C22 C23 C24 121.7(2) . .
C25 C24 C23 118.8(3) . .
C24 C25 C26 120.0(2) . .
C25 C26 C27 123.2(2) . .
C26 C27 C22 115.8(2) . .
C26 C27 C70 120.1(2) . .
C22 C27 C70 124.1(2) . .
O1 C3 C9 122.50(19) . .
O1 C3 C2 120.87(19) . 3_665
C9 C3 C2 116.61(19) . 3_665
C10 C9 C3 119.1(2) . .
C10 C9 C90 120.7(2) . .
C3 C9 C90 120.22(19) . .
C9 C10 C11 124.7(2) . .
C12 C11 C10 116.1(2) . .
C12 C11 C20 122.3(2) . .
C10 C11 C20 121.5(2) . .
C11 C12 C2 122.9(2) . 3_665
C12 C2 C3 120.45(19) 3_665 3_665
C12 C2 C1 114.48(19) 3_665 .
C3 C2 C1 125.07(19) 3_665 .
C15 C14 O2 109.3(4) . .
C14 C15 C16 110.8(4) . .
C15 C16 C17 104.0(3) . .
O2 C17 C16 107.3(3) . .
C21 C20 C18 112.1(4) . .
C21 C20 C19 106.9(5) . .
C18 C20 C19 103.2(4) . .
C21 C20 C11 113.8(3) . .
C18 C20 C11 111.6(3) . .
C19 C20 C11 108.5(3) . .
C73 C70 C71 110.1(4) . .
C73 C70 C27 110.8(2) . .
C71 C70 C27 109.7(2) . .
C73 C70 C72 106.3(3) . .
C71 C70 C72 107.3(3) . .
C27 C70 C72 112.6(2) . .
C92 C90 C91 107.7(3) . .
C92 C90 C93 109.0(2) . .
C91 C90 C93 108.0(2) . .
C92 C90 C9 110.1(2) . .
C91 C90 C9 112.3(2) . .
C93 C90 C9 109.7(2) . .
C3D C2D C7D 119.9(8) . .
C3D C2D C1D 123.1(8) . .
C7D C2D C1D 116.9(9) . .
C2D C3D C4D 125.7(9) . .
C5D C4D C3D 115.2(10) . .
C4D C5D C6D 122.0(11) . .
C7D C6D C5D 117.6(8) . .
C6D C7D C2D 119.5(9) . .

loop_
_geom_bond_atom_site_label_1
_geom_bond_atom_site_label_2
_geom_bond_distance
_geom_bond_site_symmetry_2
Na1 O1 2.2011(17) 3_665
Na1 O1 2.231(2) .
Na1 O2 2.291(2) .
Na1 N1 2.4536(19) .
Na1 Na1 2.955(2) 3_665
N1 C1 1.284(3) .
N1 C22 1.427(3) .
O1 C3 1.290(3) .
O1 Na1 2.2011(17) 3_665
O2 C17 1.409(4) .
O2 C14 1.416(4) .
C1 C2 1.447(3) .
C22 C23 1.374(3) .
C22 C27 1.410(3) .
C23 C24 1.386(3) .
C24 C25 1.366(4) .
C25 C26 1.368(4) .
C26 C27 1.399(3) .
C27 C70 1.518(4) .
C3 C9 1.427(3) .
C3 C2 1.434(3) 3_665
C9 C10 1.379(3) .
C9 C90 1.537(3) .
C10 C11 1.399(3) .
C11 C12 1.366(3) .
C11 C20 1.530(3) .
C12 C2 1.400(3) 3_665
C2 C12 1.400(3) 3_665
C2 C3 1.434(3) 3_665
C14 C15 1.332(6) .
C15 C16 1.452(6) .
C16 C17 1.470(5) .
C18 C20 1.480(5) .
C19 C20 1.528(7) .
C20 C21 1.445(5) .
C70 C73 1.507(4) .
C70 C71 1.508(4) .
C70 C72 1.518(4) .
C90 C92 1.510(4) .
C90 C91 1.520(4) .
C90 C93 1.533(4) .
C1D C2D 1.435(9) .
C2D C3D 1.257(9) .
C2D C7D 1.374(9) .
C3D C4D 1.378(11) .
C4D C5D 1.350(11) .
C5D C6D 1.396(13) .
C6D C7D 1.369(12) .
